data_2211491
loop_
_publ_author_name
'Jun-Xia Li'
'Yi-Min Jiang'
'Bei-Lin Liao'

_publ_section_title
;
 2-(2-Pyridylmethylammonio)ethanesulfonate dihydrate
;
_journal_coeditor_code KP2061
_journal_issue 12
_journal_name_full 'Acta Crystallographica Section E'
_journal_page_first o5609
_journal_page_last o5611
_journal_paper_doi 10.1107/S1600536806047568
_journal_volume 62
_journal_year 2006
_chemical_formula_iupac 'C8 H12 N2 O3 S, 2H2 O'
_chemical_formula_moiety 'C8 H12 N2 O3 S, 2(H2 O)'
_chemical_formula_sum 'C8 H16 N2 O5 S'
_chemical_formula_weight 252.29
_chemical_name_systematic
;
2-(2-Pyridylmethylammonio)ethanesulfonate dihydrate
;
_space_group_IT_number 14
_symmetry_cell_setting monoclinic
_symmetry_space_group_name_Hall '-P 2ybc'
_symmetry_space_group_name_H-M 'P 1 21/c 1'
_atom_sites_solution_hydrogens geom
_atom_sites_solution_primary direct
_atom_sites_solution_secondary difmap
_audit_creation_method SHELXL-97
_cell_angle_alpha 90.00
_cell_angle_beta 90.801(9)
_cell_angle_gamma 90.00
_cell_formula_units_Z 4
_cell_length_a 7.810(6)
_cell_length_b 5.942(5)
_cell_length_c 25.443(19)
_cell_measurement_reflns_used 1880
_cell_measurement_temperature 273(2)
_cell_measurement_theta_max 28.13
_cell_measurement_theta_min 2.61
_cell_volume 1180.6(16)
_computing_cell_refinement APEX-II
_computing_data_collection 'APEX-II (Bruker, 2004)'
_computing_data_reduction 'SAINT (Bruker, 2004)'
_computing_molecular_graphics 'SHELXTL (Bruker, 2004)'
_computing_publication_material SHELXTL
_computing_structure_refinement 'SHELXL97 (Sheldrick, 1997)'
_computing_structure_solution 'SHELXS97 (Sheldrick, 1997)'
_diffrn_ambient_temperature 273(2)
_diffrn_measured_fraction_theta_full 0.996
_diffrn_measured_fraction_theta_max 0.996
_diffrn_measurement_device_type 'Bruker APEX-II CCD area-detector'
_diffrn_measurement_method '\f and \w'
_diffrn_radiation_monochromator graphite
_diffrn_radiation_source 'fine-focus sealed tube'
_diffrn_radiation_type MoK\a
_diffrn_radiation_wavelength 0.71073
_diffrn_reflns_av_R_equivalents 0.0191
_diffrn_reflns_av_sigmaI/netI 0.0282
_diffrn_reflns_limit_h_max 4
_diffrn_reflns_limit_h_min -9
_diffrn_reflns_limit_k_max 7
_diffrn_reflns_limit_k_min -7
_diffrn_reflns_limit_l_max 30
_diffrn_reflns_limit_l_min -30
_diffrn_reflns_number 4345
_diffrn_reflns_theta_full 25.50
_diffrn_reflns_theta_max 25.50
_diffrn_reflns_theta_min 2.61
_diffrn_standards_number 0
_exptl_absorpt_coefficient_mu 0.283
_exptl_absorpt_correction_T_max 0.9403
_exptl_absorpt_correction_T_min 0.8976
_exptl_absorpt_correction_type multi-scan
_exptl_absorpt_process_details '(SADABS; Sheldrick, 1996)'
_exptl_crystal_colour colourless
_exptl_crystal_density_diffrn 1.419
_exptl_crystal_density_method 'not measured'
_exptl_crystal_description lamellar
_exptl_crystal_F_000 536
_exptl_crystal_size_max 0.39
_exptl_crystal_size_mid 0.23
_exptl_crystal_size_min 0.22
_refine_diff_density_max 0.272
_refine_diff_density_min -0.458
_refine_ls_extinction_method none
_refine_ls_goodness_of_fit_ref 1.072
_refine_ls_hydrogen_treatment mixed
_refine_ls_matrix_type full
_refine_ls_number_parameters 161
_refine_ls_number_reflns 2125
_refine_ls_number_restraints 6
_refine_ls_restrained_S_all 1.074
_refine_ls_R_factor_all 0.0437
_refine_ls_R_factor_gt 0.0368
_refine_ls_shift/su_max 0.0005
_refine_ls_shift/su_mean 0.0005
_refine_ls_structure_factor_coef Fsqd
_refine_ls_weighting_details 'calc w=1/[\s^2^(Fo^2^)+(0.0524P)^2^+0.3057P] where P=(Fo^2^+2Fc^2^)/3'
_refine_ls_weighting_scheme calc
_refine_ls_wR_factor_gt 0.0940
_refine_ls_wR_factor_ref 0.0993
_reflns_number_gt 1812
_reflns_number_total 2125
_reflns_threshold_expression I>2\s(I)
_cod_data_source_file kp2061.cif
_cod_data_source_block I
_cod_original_cell_volume 1180.7(15)
_cod_original_sg_symbol_H-M 'P 21/c'
_cod_database_code 2211491
_cod_database_fobs_code 2211491

loop_
_symmetry_equiv_pos_as_xyz
'x, y, z'
'-x, y+1/2, -z+1/2'
'-x, -y, -z'
'x, -y-1/2, z-1/2'

loop_
_atom_site_type_symbol
_atom_site_label
_atom_site_fract_x
_atom_site_fract_y
_atom_site_fract_z
_atom_site_U_iso_or_equiv
_atom_site_adp_type
_atom_site_calc_flag
_atom_site_refinement_flags
_atom_site_occupancy
S S1 0.22879(6) 0.45380(8) 0.201023(16) 0.03041(17) Uani d . 1
O O1 0.09765(18) 0.2926(3) 0.18605(5) 0.0464(4) Uani d . 1
O O2 0.1880(2) 0.6806(3) 0.18359(6) 0.0524(4) Uani d . 1
O O3 0.40010(17) 0.3809(3) 0.18622(5) 0.0454(4) Uani d . 1
O O4 0.0178(2) 0.5160(3) 0.39868(6) 0.0428(4) Uani d D 1
O O5 0.5760(2) 0.4618(3) 0.36608(6) 0.0463(4) Uani d D 1
N N1 0.1939(2) -0.1546(3) 0.46052(6) 0.0358(4) Uani d . 1
N N2 0.2620(2) 0.2476(3) 0.35343(5) 0.0295(4) Uani d . 1
H H2A 0.3607 0.3169 0.3623 0.035 Uiso calc R 1
H H2B 0.1751 0.3318 0.3654 0.035 Uiso calc R 1
C C1 0.2571(2) 0.0320(3) 0.43838(7) 0.0295(4) Uani d . 1
C C2 0.3178(3) 0.2117(4) 0.46797(8) 0.0404(5) Uani d . 1
H H2 0.3609 0.3394 0.4517 0.048 Uiso calc R 1
C C3 0.3131(3) 0.1976(4) 0.52236(8) 0.0505(6) Uani d . 1
H H3 0.3530 0.3160 0.5431 0.061 Uiso calc R 1
C C4 0.2488(3) 0.0068(4) 0.54526(8) 0.0513(6) Uani d . 1
H H4 0.2441 -0.0060 0.5816 0.062 Uiso calc R 1
C C5 0.1915(3) -0.1647(4) 0.51342(8) 0.0466(6) Uani d . 1
H H5 0.1490 -0.2941 0.5291 0.056 Uiso calc R 1
C C6 0.2573(3) 0.0223(3) 0.37884(7) 0.0358(5) Uani d . 1
H H6A 0.3559 -0.0637 0.3677 0.043 Uiso calc R 1
H H6B 0.1554 -0.0567 0.3668 0.043 Uiso calc R 1
C C7 0.2479(2) 0.2312(3) 0.29459(6) 0.0315(4) Uani d . 1
H H7A 0.1493 0.1402 0.2849 0.038 Uiso calc R 1
H H7B 0.3493 0.1589 0.2809 0.038 Uiso calc R 1
C C8 0.2293(3) 0.4640(3) 0.27095(7) 0.0338(4) Uani d . 1
H H8A 0.3231 0.5582 0.2832 0.041 Uiso calc R 1
H H8B 0.1232 0.5312 0.2827 0.041 Uiso calc R 1
H H1W -0.042(3) 0.577(4) 0.3741(8) 0.095(11) Uiso d D 1
H H2W 0.073(3) 0.612(4) 0.4173(9) 0.073(9) Uiso d D 1
H H3W 0.583(3) 0.592(2) 0.3521(10) 0.074(9) Uiso d D 1
H H4W 0.657(3) 0.381(4) 0.3537(11) 0.093(11) Uiso d D 1

loop_
_atom_site_aniso_label
_atom_site_aniso_U_11
_atom_site_aniso_U_22
_atom_site_aniso_U_33
_atom_site_aniso_U_12
_atom_site_aniso_U_13
_atom_site_aniso_U_23
S1 0.0343(3) 0.0347(3) 0.0222(2) -0.0033(2) 0.00100(18) 0.00298(18)
O1 0.0441(9) 0.0609(10) 0.0339(7) -0.0181(7) -0.0082(6) 0.0016(7)
O2 0.0732(11) 0.0432(9) 0.0410(8) 0.0041(8) 0.0033(7) 0.0171(7)
O3 0.0365(8) 0.0592(10) 0.0408(8) -0.0015(7) 0.0108(6) -0.0063(7)
O4 0.0487(10) 0.0407(9) 0.0389(8) 0.0032(7) -0.0039(7) -0.0013(7)
O5 0.0403(9) 0.0421(10) 0.0565(10) -0.0064(8) 0.0053(7) 0.0005(8)
N1 0.0399(10) 0.0376(10) 0.0301(8) 0.0002(8) 0.0030(7) 0.0067(7)
N2 0.0317(9) 0.0333(9) 0.0233(7) -0.0010(7) 0.0004(6) 0.0023(6)
C1 0.0281(10) 0.0347(11) 0.0259(9) 0.0033(8) 0.0005(7) 0.0024(8)
C2 0.0477(13) 0.0404(12) 0.0329(10) -0.0042(10) -0.0046(9) 0.0024(9)
C3 0.0635(16) 0.0543(14) 0.0333(11) 0.0077(12) -0.0116(10) -0.0085(10)
C4 0.0637(16) 0.0668(16) 0.0232(10) 0.0154(13) 0.0008(9) 0.0029(10)
C5 0.0537(14) 0.0516(14) 0.0349(11) 0.0054(11) 0.0073(10) 0.0144(10)
C6 0.0480(12) 0.0335(11) 0.0259(9) -0.0026(9) 0.0023(8) 0.0034(8)
C7 0.0372(11) 0.0359(11) 0.0213(8) -0.0001(8) 0.0001(7) 0.0008(7)
C8 0.0426(12) 0.0358(11) 0.0230(9) 0.0054(9) 0.0000(8) 0.0000(8)

loop_
_atom_type_symbol
_atom_type_description
_atom_type_scat_dispersion_real
_atom_type_scat_dispersion_imag
_atom_type_scat_source
C C 0.0033 0.0016 'International Tables Vol C Tables 4.2.6.8 and 6.1.1.4'
H H 0.0000 0.0000 'International Tables Vol C Tables 4.2.6.8 and 6.1.1.4'
N N 0.0061 0.0033 'International Tables Vol C Tables 4.2.6.8 and 6.1.1.4'
O O 0.0106 0.0060 'International Tables Vol C Tables 4.2.6.8 and 6.1.1.4'
S S 0.1246 0.1234 'International Tables Vol C Tables 4.2.6.8 and 6.1.1.4'

loop_
_geom_angle_atom_site_label_1
_geom_angle_atom_site_label_2
_geom_angle_atom_site_label_3
_geom_angle
_geom_angle_publ_flag
O1 S1 O2 112.42(10) yes
O1 S1 O3 112.51(11) yes
O2 S1 O3 113.22(10) yes
O1 S1 C8 106.07(9) ?
O2 S1 C8 105.71(9) ?
O3 S1 C8 106.18(9) ?
H1W O4 H2W 113(2) ?
H3W O5 H4W 108(2) ?
C1 N1 C5 117.80(18) ?
C6 N2 C7 111.90(14) yes
C6 N2 H2A 109.2 ?
C7 N2 H2A 109.2 ?
C6 N2 H2B 109.2 ?
C7 N2 H2B 109.2 ?
H2A N2 H2B 107.9 ?
N1 C1 C2 122.28(17) ?
N1 C1 C6 113.20(16) yes
C2 C1 C6 124.52(17) yes
C1 C2 C3 118.8(2) ?
C1 C2 H2 120.6 ?
C3 C2 H2 120.6 ?
C4 C3 C2 119.2(2) ?
C4 C3 H3 120.4 ?
C2 C3 H3 120.4 ?
C5 C4 C3 118.71(19) ?
C5 C4 H4 120.6 ?
C3 C4 H4 120.6 ?
N1 C5 C4 123.2(2) ?
N1 C5 H5 118.4 ?
C4 C5 H5 118.4 ?
N2 C6 C1 113.63(15) yes
N2 C6 H6A 108.8 ?
C1 C6 H6A 108.8 ?
N2 C6 H6B 108.8 ?
C1 C6 H6B 108.8 ?
H6A C6 H6B 107.7 ?
N2 C7 C8 109.98(15) yes
N2 C7 H7A 109.7 ?
C8 C7 H7A 109.7 ?
N2 C7 H7B 109.7 ?
C8 C7 H7B 109.7 ?
H7A C7 H7B 108.2 ?
C7 C8 S1 111.38(13) yes
C7 C8 H8A 109.4 ?
S1 C8 H8A 109.4 ?
C7 C8 H8B 109.4 ?
S1 C8 H8B 109.4 ?
H8A C8 H8B 108.0 ?

loop_
_geom_bond_atom_site_label_1
_geom_bond_atom_site_label_2
_geom_bond_distance
_geom_bond_publ_flag
S1 O1 1.4492(16) yes
S1 O2 1.4528(18) yes
S1 O3 1.4608(17) yes
S1 C8 1.780(2) yes
O4 H1W 0.856(10) ?
O4 H2W 0.855(10) ?
O5 H3W 0.855(10) ?
O5 H4W 0.856(10) ?
N1 C1 1.341(3) yes
N1 C5 1.348(3) yes
N2 C6 1.487(3) yes
N2 C7 1.503(2) yes
N2 H2A 0.9000 ?
N2 H2B 0.9000 ?
C1 C2 1.386(3) yes
C1 C6 1.516(3) yes
C2 C3 1.387(3) yes
C2 H2 0.9300 ?
C3 C4 1.373(4) yes
C3 H3 0.9300 ?
C4 C5 1.373(3) yes
C4 H4 0.9300 ?
C5 H5 0.9300 ?
C6 H6A 0.9700 ?
C6 H6B 0.9700 ?
C7 C8 1.515(3) yes
C7 H7A 0.9700 ?
C7 H7B 0.9700 ?
C8 H8A 0.9700 ?
C8 H8B 0.9700 ?

loop_
_geom_hbond_atom_site_label_D
_geom_hbond_atom_site_label_H
_geom_hbond_atom_site_label_A
_geom_hbond_site_symmetry_A
_geom_hbond_distance_DH
_geom_hbond_distance_HA
_geom_hbond_distance_DA
_geom_hbond_angle_DHA
_geom_hbond_publ_flag
O5 H4W O2 2_645 0.856(10) 1.955(11) 2.802(3) 170(3) yes
O5 H3W O3 2_655 0.855(10) 1.978(10) 2.831(3) 175(3) yes
O4 H2W N1 1_565 0.855(10) 1.998(10) 2.852(3) 178(3) yes
O4 H1W O1 2 0.856(10) 2.038(15) 2.847(2) 158(3) yes
N2 H2B O4 . 0.90 1.86 2.751(3) 171.4 yes
N2 H2A O5 . 0.90 1.89 2.778(3) 168.4 yes

loop_
_geom_torsion_atom_site_label_1
_geom_torsion_atom_site_label_2
_geom_torsion_atom_site_label_3
_geom_torsion_atom_site_label_4
_geom_torsion
C5 N1 C1 C2 -0.4(3)
C5 N1 C1 C6 178.66(17)
N1 C1 C2 C3 0.1(3)
C6 C1 C2 C3 -178.87(19)
C1 C2 C3 C4 0.0(3)
C2 C3 C4 C5 0.2(4)
C1 N1 C5 C4 0.6(3)
C3 C4 C5 N1 -0.5(4)
C7 N2 C6 C1 -175.47(15)
N1 C1 C6 N2 157.93(17)
C2 C1 C6 N2 -23.0(3)
C6 N2 C7 C8 172.44(16)
N2 C7 C8 S1 175.48(12)
O1 S1 C8 C7 53.16(17)
O2 S1 C8 C7 172.72(14)
O3 S1 C8 C7 -66.74(16)

loop_
_cod_related_entry_id
_cod_related_entry_database
_cod_related_entry_code
1 ChemSpider 21125888
